data_2222047
loop_
_publ_author_name
'Sun, Jie'
'Yuan, Ai-lin'
'Wang, Hai-Bo'
'Sun, Jie'

_publ_section_title
;
 <i>N</i>-(2-Hydroxyethyl)-1,8-naphthalimide
;
_journal_coeditor_code HK2674
_journal_issue 6
_journal_name_full 'Acta Crystallographica Section E'
_journal_page_first o1210
_journal_paper_doi 10.1107/S1600536809015621
_journal_volume 65
_journal_year 2009
_chemical_formula_iupac 'C14 H11 N O3'
_chemical_formula_moiety 'C14 H11 N O3'
_chemical_formula_sum 'C14 H11 N O3'
_chemical_formula_weight 241.24
_chemical_melting_point 413
_chemical_name_common N-(2-Hydroxyethyl)-1,8-naphthalimide
_chemical_name_systematic
;
N-(2-Hydroxyethyl)naphthalene-1,8-dicarboximide
;
_space_group_IT_number 2
_symmetry_cell_setting triclinic
_symmetry_space_group_name_Hall '-P 1'
_symmetry_space_group_name_H-M 'P -1'
_atom_sites_solution_hydrogens geom
_atom_sites_solution_primary direct
_atom_sites_solution_secondary difmap
_audit_creation_method SHELXL-97
_cell_angle_alpha 96.760(19)
_cell_angle_beta 109.94(3)
_cell_angle_gamma 114.60(3)
_cell_formula_units_Z 2
_cell_length_a 7.5480(15)
_cell_length_b 8.8300(18)
_cell_length_c 10.101(2)
_cell_measurement_reflns_used 25
_cell_measurement_temperature 294(2)
_cell_measurement_theta_max 13
_cell_measurement_theta_min 10
_cell_volume 548.2(3)
_computing_cell_refinement 'CAD-4 Software (Enraf--Nonius, 1989)'
_computing_data_collection 'CAD-4 Software (Enraf--Nonius, 1989)'
_computing_data_reduction 'XCAD4 (Harms & Wocadlo, 1995)'
_computing_molecular_graphics 'ORTEP-3 for Windows (Farrugia, 1997) and PLATON (Spek, 2009)'
_computing_publication_material 'SHELXL97 (Sheldrick, 2008) and PLATON (Spek, 2009)'
_computing_structure_refinement 'SHELXL97 (Sheldrick, 2008)'
_computing_structure_solution 'SHELXS97 (Sheldrick, 2008)'
_diffrn_ambient_temperature 294(2)
_diffrn_measured_fraction_theta_full 1.000
_diffrn_measured_fraction_theta_max 1.000
_diffrn_measurement_device_type 'Enraf--Nonius CAD-4'
_diffrn_measurement_method \w/2\q
_diffrn_radiation_monochromator graphite
_diffrn_radiation_source 'fine-focus sealed tube'
_diffrn_radiation_type MoK\a
_diffrn_radiation_wavelength 0.71073
_diffrn_reflns_av_R_equivalents 0.0227
_diffrn_reflns_av_sigmaI/netI 0.0336
_diffrn_reflns_limit_h_max 9
_diffrn_reflns_limit_h_min 0
_diffrn_reflns_limit_k_max 9
_diffrn_reflns_limit_k_min -10
_diffrn_reflns_limit_l_max 11
_diffrn_reflns_limit_l_min -12
_diffrn_reflns_number 2159
_diffrn_reflns_theta_full 25.27
_diffrn_reflns_theta_max 25.27
_diffrn_reflns_theta_min 2.25
_diffrn_standards_decay_% 1
_diffrn_standards_interval_time 120
_diffrn_standards_number 3
_exptl_absorpt_coefficient_mu 0.104
_exptl_absorpt_correction_T_max 0.9897
_exptl_absorpt_correction_T_min 0.9695
_exptl_absorpt_correction_type psi-scan
_exptl_absorpt_process_details '(North <i>et al.</i>,  1968)'
_exptl_crystal_colour green
_exptl_crystal_density_diffrn 1.461
_exptl_crystal_density_method 'not measured'
_exptl_crystal_description block
_exptl_crystal_F_000 252
_exptl_crystal_size_max 0.30
_exptl_crystal_size_mid 0.20
_exptl_crystal_size_min 0.10
_refine_diff_density_max 0.290
_refine_diff_density_min -0.307
_refine_ls_extinction_coef 0.035(10)
_refine_ls_extinction_expression Fc^*^=kFc[1+0.001xFc^2^\l^3^/sin(2\q)]^-1/4^
_refine_ls_extinction_method 'SHELXL97 (Sheldrick, 2008)'
_refine_ls_goodness_of_fit_ref 1.000
_refine_ls_hydrogen_treatment constr
_refine_ls_matrix_type full
_refine_ls_number_parameters 164
_refine_ls_number_reflns 1995
_refine_ls_number_restraints 0
_refine_ls_restrained_S_all 1.000
_refine_ls_R_factor_all 0.0876
_refine_ls_R_factor_gt 0.0538
_refine_ls_shift/su_max 0.000
_refine_ls_shift/su_mean 0.000
_refine_ls_structure_factor_coef Fsqd
_refine_ls_weighting_details 'calc w=1/[\s^2^(Fo^2^)+(0.1P)^2^+0.4P] where P=(Fo^2^+2Fc^2^)/3'
_refine_ls_weighting_scheme calc
_refine_ls_wR_factor_gt 0.1384
_refine_ls_wR_factor_ref 0.2079
_reflns_number_gt 1330
_reflns_number_total 1995
_reflns_threshold_expression I>2\s(I)
_cod_data_source_file hk2674.cif
_cod_data_source_block I
_cod_database_code 2222047
_cod_database_fobs_code 2222047

loop_
_symmetry_equiv_pos_as_xyz
'x, y, z'
'-x, -y, -z'

loop_
_atom_site_type_symbol
_atom_site_label
_atom_site_fract_x
_atom_site_fract_y
_atom_site_fract_z
_atom_site_U_iso_or_equiv
_atom_site_adp_type
_atom_site_calc_flag
_atom_site_refinement_flags
_atom_site_occupancy
_atom_site_disorder_assembly
_atom_site_disorder_group
O O1 0.4860(4) 0.2063(3) -0.0242(2) 0.0624(7) Uani d . 1 . .
H H1A 0.4763 0.2711 -0.0749 0.094 Uiso calc R 1 . .
O O2 0.6221(4) 0.5936(3) 0.1937(3) 0.0677(8) Uani d . 1 . .
O O3 0.2875(4) 0.1029(3) 0.3070(3) 0.0729(8) Uani d . 1 . .
N N 0.4553(4) 0.3481(3) 0.2496(3) 0.0480(7) Uani d . 1 . .
C C1 0.3020(6) 0.1341(5) 0.0027(4) 0.0599(9) Uani d . 1 . .
H H1B 0.3052 0.0455 0.0504 0.072 Uiso calc R 1 . .
H H1C 0.1746 0.0767 -0.0913 0.072 Uiso calc R 1 . .
C C2 0.2818(5) 0.2660(5) 0.0982(4) 0.0610(10) Uani d . 1 . .
H H2A 0.2828 0.3566 0.0522 0.073 Uiso calc R 1 . .
H H2B 0.1439 0.2081 0.1026 0.073 Uiso calc R 1 . .
C C3 0.6193(5) 0.5166(4) 0.2858(3) 0.0472(8) Uani d . 1 . .
C C4 0.4392(5) 0.2495(4) 0.3487(4) 0.0509(8) Uani d . 1 . .
C C5 0.6124(5) 0.3314(4) 0.5006(3) 0.0464(8) Uani d . 1 . .
C C6 0.6103(6) 0.2394(5) 0.6016(4) 0.0601(10) Uani d . 1 . .
H H6A 0.4975 0.1263 0.5743 0.072 Uiso calc R 1 . .
C C7 0.7759(7) 0.3145(5) 0.7442(4) 0.0677(11) Uani d . 1 . .
H H7A 0.7726 0.2510 0.8114 0.081 Uiso calc R 1 . .
C C8 0.9433(6) 0.4804(5) 0.7870(4) 0.0601(9) Uani d . 1 . .
H H8A 1.0531 0.5286 0.8826 0.072 Uiso calc R 1 . .
C C9 0.9504(5) 0.5784(4) 0.6872(3) 0.0450(7) Uani d . 1 . .
C C10 0.7830(5) 0.5027(4) 0.5413(3) 0.0407(7) Uani d . 1 . .
C C11 0.7899(5) 0.5973(4) 0.4390(3) 0.0423(7) Uani d . 1 . .
C C12 0.9566(5) 0.7653(4) 0.4817(4) 0.0494(8) Uani d . 1 . .
H H12A 0.9611 0.8282 0.4142 0.059 Uiso calc R 1 . .
C C13 1.1206(5) 0.8421(4) 0.6277(4) 0.0560(9) Uani d . 1 . .
H H13A 1.2317 0.9562 0.6562 0.067 Uiso calc R 1 . .
C C14 1.1181(5) 0.7516(5) 0.7266(4) 0.0536(9) Uani d . 1 . .
H H14A 1.2283 0.8041 0.8222 0.064 Uiso calc R 1 . .

loop_
_atom_site_aniso_label
_atom_site_aniso_U_11
_atom_site_aniso_U_22
_atom_site_aniso_U_33
_atom_site_aniso_U_12
_atom_site_aniso_U_13
_atom_site_aniso_U_23
O1 0.0681(16) 0.0792(17) 0.0581(15) 0.0486(14) 0.0293(12) 0.0251(12)
O2 0.0783(17) 0.0742(17) 0.0564(15) 0.0431(14) 0.0243(13) 0.0308(13)
O3 0.0595(16) 0.0526(15) 0.0854(19) 0.0114(13) 0.0330(14) 0.0078(13)
N 0.0442(15) 0.0521(15) 0.0468(15) 0.0266(13) 0.0177(12) 0.0061(12)
C1 0.057(2) 0.059(2) 0.053(2) 0.0252(17) 0.0200(16) 0.0039(16)
C2 0.0468(19) 0.068(2) 0.055(2) 0.0298(17) 0.0112(16) 0.0000(17)
C3 0.0512(19) 0.0525(18) 0.0517(19) 0.0341(16) 0.0260(15) 0.0161(15)
C4 0.0480(19) 0.0451(18) 0.063(2) 0.0226(16) 0.0310(16) 0.0069(15)
C5 0.0514(18) 0.0469(17) 0.0566(19) 0.0302(15) 0.0327(16) 0.0148(15)
C6 0.078(2) 0.056(2) 0.075(3) 0.0383(19) 0.054(2) 0.0285(18)
C7 0.095(3) 0.081(3) 0.063(2) 0.057(2) 0.049(2) 0.039(2)
C8 0.073(2) 0.081(3) 0.051(2) 0.052(2) 0.0338(18) 0.0238(18)
C9 0.0469(17) 0.0588(19) 0.0434(17) 0.0359(16) 0.0232(14) 0.0123(14)
C10 0.0421(16) 0.0460(16) 0.0483(17) 0.0291(14) 0.0260(14) 0.0120(13)
C11 0.0455(17) 0.0447(16) 0.0463(17) 0.0296(14) 0.0214(14) 0.0119(13)
C12 0.0551(19) 0.0443(17) 0.062(2) 0.0293(15) 0.0328(16) 0.0171(15)
C13 0.0434(18) 0.0478(18) 0.068(2) 0.0186(15) 0.0238(17) 0.0021(17)
C14 0.0481(18) 0.065(2) 0.0490(19) 0.0339(17) 0.0190(15) 0.0025(16)

loop_
_atom_type_symbol
_atom_type_description
_atom_type_scat_dispersion_real
_atom_type_scat_dispersion_imag
_atom_type_scat_source
C C 0.0033 0.0016 'International Tables Vol C Tables 4.2.6.8 and 6.1.1.4'
H H 0.0000 0.0000 'International Tables Vol C Tables 4.2.6.8 and 6.1.1.4'
N N 0.0061 0.0033 'International Tables Vol C Tables 4.2.6.8 and 6.1.1.4'
O O 0.0106 0.0060 'International Tables Vol C Tables 4.2.6.8 and 6.1.1.4'

loop_
_geom_angle_atom_site_label_1
_geom_angle_atom_site_label_2
_geom_angle_atom_site_label_3
_geom_angle_site_symmetry_1
_geom_angle_site_symmetry_3
_geom_angle
_geom_angle_publ_flag
C1 O1 H1A . . 109.5 ?
C3 N C4 . . 124.6(3) ?
C3 N C2 . . 118.3(3) ?
C4 N C2 . . 117.1(3) ?
O1 C1 C2 . . 114.2(3) ?
O1 C1 H1B . . 108.7 ?
C2 C1 H1B . . 108.7 ?
O1 C1 H1C . . 108.7 ?
C2 C1 H1C . . 108.7 ?
H1B C1 H1C . . 107.6 ?
N C2 C1 . . 113.5(3) ?
N C2 H2A . . 108.9 ?
C1 C2 H2A . . 108.9 ?
N C2 H2B . . 108.9 ?
C1 C2 H2B . . 108.9 ?
H2A C2 H2B . . 107.7 ?
O2 C3 N . . 120.7(3) ?
O2 C3 C11 . . 121.9(3) ?
N C3 C11 . . 117.4(3) ?
O3 C4 N . . 119.8(3) ?
O3 C4 C5 . . 123.0(3) ?
N C4 C5 . . 117.2(3) ?
C6 C5 C10 . . 120.1(3) ?
C6 C5 C4 . . 120.1(3) ?
C10 C5 C4 . . 119.8(3) ?
C5 C6 C7 . . 120.4(3) ?
C5 C6 H6A . . 119.8 ?
C7 C6 H6A . . 119.8 ?
C8 C7 C6 . . 120.9(3) ?
C8 C7 H7A . . 119.6 ?
C6 C7 H7A . . 119.6 ?
C7 C8 C9 . . 120.4(3) ?
C7 C8 H8A . . 119.8 ?
C9 C8 H8A . . 119.8 ?
C8 C9 C14 . . 122.6(3) ?
C8 C9 C10 . . 119.2(3) ?
C14 C9 C10 . . 118.2(3) ?
C11 C10 C5 . . 120.9(3) ?
C11 C10 C9 . . 120.0(3) ?
C5 C10 C9 . . 119.1(3) ?
C12 C11 C10 . . 119.9(3) ?
C12 C11 C3 . . 120.0(3) ?
C10 C11 C3 . . 120.1(3) ?
C11 C12 C13 . . 120.1(3) ?
C11 C12 H12A . . 119.9 ?
C13 C12 H12A . . 119.9 ?
C14 C13 C12 . . 120.7(3) ?
C14 C13 H13A . . 119.7 ?
C12 C13 H13A . . 119.7 ?
C13 C14 C9 . . 121.1(3) ?
C13 C14 H14A . . 119.4 ?
C9 C14 H14A . . 119.4 ?

loop_
_geom_bond_atom_site_label_1
_geom_bond_atom_site_label_2
_geom_bond_site_symmetry_2
_geom_bond_distance
_geom_bond_publ_flag
O1 C1 . 1.403(4) ?
O1 H1A . 0.8200 ?
O2 C3 . 1.216(4) ?
O3 C4 . 1.214(4) ?
N C2 . 1.470(4) ?
N C3 . 1.383(4) ?
N C4 . 1.404(4) ?
C1 C2 . 1.515(5) ?
C1 H1B . 0.9700 ?
C1 H1C . 0.9700 ?
C2 H2A . 0.9700 ?
C2 H2B . 0.9700 ?
C3 C11 . 1.476(4) ?
C4 C5 . 1.474(5) ?
C5 C6 . 1.378(5) ?
C5 C10 . 1.409(4) ?
C6 C7 . 1.391(5) ?
C6 H6A . 0.9300 ?
C7 C8 . 1.366(5) ?
C7 H7A . 0.9300 ?
C8 C9 . 1.404(5) ?
C8 H8A . 0.9300 ?
C9 C10 . 1.418(4) ?
C9 C14 . 1.414(5) ?
C10 C11 . 1.405(4) ?
C11 C12 . 1.376(4) ?
C12 C13 . 1.410(5) ?
C12 H12A . 0.9300 ?
C13 C14 . 1.351(5) ?
C13 H13A . 0.9300 ?
C14 H14A . 0.9300 ?

loop_
_geom_hbond_atom_site_label_D
_geom_hbond_atom_site_label_H
_geom_hbond_atom_site_label_A
_geom_hbond_site_symmetry_A
_geom_hbond_distance_DH
_geom_hbond_distance_HA
_geom_hbond_distance_DA
_geom_hbond_angle_DHA
O1 H1A O2 2_665 0.82 1.97 2.771(4) 165
C2 H2A O2 . 0.97 2.31 2.714(5) 104

loop_
_geom_torsion_atom_site_label_1
_geom_torsion_atom_site_label_2
_geom_torsion_atom_site_label_3
_geom_torsion_atom_site_label_4
_geom_torsion_site_symmetry_1
_geom_torsion_site_symmetry_2
_geom_torsion_site_symmetry_3
_geom_torsion_site_symmetry_4
_geom_torsion
_geom_torsion_publ_flag
C3 N C2 C1 . . . . 103.2(4) ?
C4 N C2 C1 . . . . -78.1(4) ?
O1 C1 C2 N . . . . -64.6(4) ?
C4 N C3 O2 . . . . 180.0(3) ?
C2 N C3 O2 . . . . -1.4(4) ?
C4 N C3 C11 . . . . 0.5(4) ?
C2 N C3 C11 . . . . 179.1(2) ?
C3 N C4 O3 . . . . 179.1(3) ?
C2 N C4 O3 . . . . 0.5(4) ?
C3 N C4 C5 . . . . -1.2(4) ?
C2 N C4 C5 . . . . -179.9(2) ?
O3 C4 C5 C6 . . . . 2.0(5) ?
N C4 C5 C6 . . . . -177.7(3) ?
O3 C4 C5 C10 . . . . -179.6(3) ?
N C4 C5 C10 . . . . 0.8(4) ?
C10 C5 C6 C7 . . . . 0.1(5) ?
C4 C5 C6 C7 . . . . 178.5(3) ?
C5 C6 C7 C8 . . . . 0.0(5) ?
C6 C7 C8 C9 . . . . 0.2(5) ?
C7 C8 C9 C14 . . . . 178.9(3) ?
C7 C8 C9 C10 . . . . -0.6(5) ?
C6 C5 C10 C11 . . . . 178.8(3) ?
C4 C5 C10 C11 . . . . 0.4(4) ?
C6 C5 C10 C9 . . . . -0.4(4) ?
C4 C5 C10 C9 . . . . -178.9(2) ?
C8 C9 C10 C11 . . . . -178.6(3) ?
C14 C9 C10 C11 . . . . 1.9(4) ?
C8 C9 C10 C5 . . . . 0.7(4) ?
C14 C9 C10 C5 . . . . -178.9(2) ?
C5 C10 C11 C12 . . . . 179.1(2) ?
C9 C10 C11 C12 . . . . -1.6(4) ?
C5 C10 C11 C3 . . . . -1.1(4) ?
C9 C10 C11 C3 . . . . 178.1(2) ?
O2 C3 C11 C12 . . . . 1.0(4) ?
N C3 C11 C12 . . . . -179.6(3) ?
O2 C3 C11 C10 . . . . -178.8(3) ?
N C3 C11 C10 . . . . 0.7(4) ?
C10 C11 C12 C13 . . . . 0.2(4) ?
C3 C11 C12 C13 . . . . -179.5(3) ?
C11 C12 C13 C14 . . . . 0.9(4) ?
C12 C13 C14 C9 . . . . -0.6(5) ?
C8 C9 C14 C13 . . . . 179.7(3) ?
C10 C9 C14 C13 . . . . -0.8(4) ?

loop_
_cod_related_entry_id
_cod_related_entry_database
_cod_related_entry_code
1 ChemSpider 194302
